data_7006171
loop_
_publ_author_name
'Sokolov, Felix D.'
'Babashkina, Maria G.'
'Safin, Damir A.'
'Rakhmatullin, Aydar I.'
'Fayon, Franck'
'Zabirov, Nail G.'
'Bolte, Michael'
'Brusko, Vasiliy V.'
'Galezowska, Joanna'
'Kozlowski, Henryk'

_publ_section_title
;
 Complexes of N-thiophosphorylthioureas (HL) with copper(I). Crystal
 structures of [Cu3L3] and [Cu(PPh3)2L] chelates.
;
_journal_issue 41
_journal_name_full 'Dalton transactions (Cambridge, England : 2003)'
_journal_page_first 4693
_journal_page_last 4700
_journal_paper_doi 10.1039/b709551a
_journal_year 2007
_chemical_formula_sum 'C33 H66 Cu3 N6 O9 P3 S6'
_chemical_formula_weight 1166.81
_chemical_name_systematic ?
_space_group_IT_number 2
_symmetry_cell_setting triclinic
_symmetry_space_group_name_Hall '-P 1'
_symmetry_space_group_name_H-M 'P -1'
_atom_sites_solution_hydrogens geom
_atom_sites_solution_primary direct
_atom_sites_solution_secondary difmap
_audit_creation_method SHELXL-97
_cell_angle_alpha 88.634(3)
_cell_angle_beta 81.852(3)
_cell_angle_gamma 75.398(3)
_cell_formula_units_Z 2
_cell_length_a 10.4622(5)
_cell_length_b 12.3431(5)
_cell_length_c 21.1918(9)
_cell_measurement_reflns_used 72420
_cell_measurement_temperature 173(2)
_cell_measurement_theta_max 27.8
_cell_measurement_theta_min 3.0
_cell_volume 2621.3(2)
_computing_cell_refinement 'X-Area (Stoe & Cie, 2001)'
_computing_data_collection 'X-Area (Stoe & Cie, 2001)'
_computing_data_reduction 'X-Area (Stoe & Cie, 2001)'
_computing_molecular_graphics 'XP in SHELXTL-Plus (Sheldrick, 1991)'
_computing_publication_material SHELXL97
_computing_structure_refinement 'SHELXL97 (Sheldrick, 1997) '
_computing_structure_solution 'SHELXS97 (Sheldrick, 1990) '
_diffrn_ambient_temperature 173(2)
_diffrn_measured_fraction_theta_full 0.998
_diffrn_measured_fraction_theta_max 0.994
_diffrn_measurement_device_type 'STOE IPDS II two-circle-diffractometer'
_diffrn_measurement_method \w
_diffrn_radiation_monochromator graphite
_diffrn_radiation_source 'fine-focus sealed tube'
_diffrn_radiation_type MoK\a
_diffrn_radiation_wavelength 0.71073
_diffrn_reflns_av_R_equivalents 0.0313
_diffrn_reflns_av_sigmaI/netI 0.0180
_diffrn_reflns_limit_h_max 13
_diffrn_reflns_limit_h_min -13
_diffrn_reflns_limit_k_max 16
_diffrn_reflns_limit_k_min -16
_diffrn_reflns_limit_l_max 27
_diffrn_reflns_limit_l_min -27
_diffrn_reflns_number 58248
_diffrn_reflns_theta_full 25.00
_diffrn_reflns_theta_max 27.58
_diffrn_reflns_theta_min 2.91
_diffrn_standards_decay_% 0
_diffrn_standards_interval_time 0
_diffrn_standards_number 0
_exptl_absorpt_coefficient_mu 1.586
_exptl_absorpt_correction_T_max 0.7317
_exptl_absorpt_correction_T_min 0.5420
_exptl_absorpt_correction_type multi-scan
_exptl_absorpt_process_details 'MULABS (Spek, 1990; Blessing, 1995)'
_exptl_crystal_colour 'light yellow'
_exptl_crystal_density_diffrn 1.478
_exptl_crystal_density_method 'not measured'
_exptl_crystal_description block
_exptl_crystal_F_000 1212
_exptl_crystal_size_max 0.44
_exptl_crystal_size_mid 0.36
_exptl_crystal_size_min 0.21
_refine_diff_density_max 1.268
_refine_diff_density_min -0.570
_refine_diff_density_rms 0.061
_refine_ls_extinction_method none
_refine_ls_goodness_of_fit_ref 1.018
_refine_ls_hydrogen_treatment mixed
_refine_ls_matrix_type full
_refine_ls_number_parameters 541
_refine_ls_number_reflns 12072
_refine_ls_number_restraints 0
_refine_ls_restrained_S_all 1.018
_refine_ls_R_factor_all 0.0342
_refine_ls_R_factor_gt 0.0296
_refine_ls_shift/su_max 0.002
_refine_ls_shift/su_mean 0.000
_refine_ls_structure_factor_coef Fsqd
_refine_ls_weighting_details 'calc w=1/[\s^2^(Fo^2^)+(0.0406P)^2^+1.8949P] where P=(Fo^2^+2Fc^2^)/3'
_refine_ls_weighting_scheme calc
_refine_ls_wR_factor_gt 0.0744
_refine_ls_wR_factor_ref 0.0766
_reflns_number_gt 10908
_reflns_number_total 12072
_reflns_threshold_expression I>2\s(I)
_cod_data_source_file b709551a.txt
_cod_data_source_block wbr1
_cod_depositor_comments
;
The following automatic conversions were performed:
'_symmetry_cell_setting' value 'Triclinic' changed to 'triclinic'
according to '/home/saulius/struct/CIF-dictionaries/cif_core.dic'
dictionary named 'cif_core.dic' version 2.4.1 from 2010-06-29.

Automatic conversion script
Id: cif_fix_enum 1527 2010-12-29 10:47:43Z saulius 
;
_cod_database_code 7006171

loop_
_symmetry_equiv_pos_as_xyz
'x, y, z'
'-x, -y, -z'

loop_
_atom_site_label
_atom_site_type_symbol
_atom_site_fract_x
_atom_site_fract_y
_atom_site_fract_z
_atom_site_U_iso_or_equiv
_atom_site_adp_type
_atom_site_occupancy
_atom_site_symmetry_multiplicity
_atom_site_calc_flag
_atom_site_refinement_flags
_atom_site_disorder_assembly
_atom_site_disorder_group
Cu1 Cu 0.49567(2) 0.414068(19) 0.705981(11) 0.02575(6) Uani 1 1 d . . .
S1 S 0.70052(5) 0.33065(4) 0.72945(3) 0.03129(11) Uani 1 1 d . . .
P1 P 0.63588(5) 0.24132(4) 0.80069(2) 0.02445(10) Uani 1 1 d . . .
N1 N 0.51798(18) 0.30090(14) 0.85513(8) 0.0297(4) Uani 1 1 d . . .
C1 C 0.3959(2) 0.35888(15) 0.85203(9) 0.0260(4) Uani 1 1 d . . .
S11 S 0.32512(5) 0.40062(4) 0.78059(2) 0.02551(9) Uani 1 1 d . . .
Cu2 Cu 0.30739(2) 0.587182(19) 0.781399(11) 0.02577(6) Uani 1 1 d . . .
S2 S 0.39757(5) 0.66837(4) 0.85253(2) 0.03053(10) Uani 1 1 d . . .
P2 P 0.24941(5) 0.80598(4) 0.85614(2) 0.02214(9) Uani 1 1 d . . .
N2 N 0.21769(17) 0.87302(13) 0.79177(7) 0.0254(3) Uani 1 1 d . . .
C2 C 0.18688(17) 0.84200(15) 0.73831(8) 0.0207(3) Uani 1 1 d . . .
S21 S 0.17988(4) 0.70372(4) 0.71908(2) 0.02153(9) Uani 1 1 d . . .
Cu3 Cu 0.38330(2) 0.652633(19) 0.659246(10) 0.02398(6) Uani 1 1 d . . .
S3 S 0.49260(6) 0.78672(4) 0.63817(3) 0.03744(13) Uani 1 1 d . . .
P3 P 0.66839(5) 0.69394(4) 0.59721(2) 0.02588(10) Uani 1 1 d . . .
N3 N 0.68037(17) 0.57617(14) 0.56463(8) 0.0283(3) Uani 1 1 d . . .
C3 C 0.62445(17) 0.49228(14) 0.56709(8) 0.0190(3) Uani 1 1 d . . .
S31 S 0.46516(4) 0.48940(4) 0.61012(2) 0.02033(9) Uani 1 1 d . . .
O11 O 0.59462(16) 0.13583(12) 0.77812(7) 0.0335(3) Uani 1 1 d . . .
C4 C 0.6499(2) 0.07173(18) 0.71913(11) 0.0359(5) Uani 1 1 d . . .
H4 H 0.7229 0.1023 0.6958 0.043 Uiso 1 1 calc R . .
C41 C 0.5381(4) 0.0876(4) 0.67984(18) 0.0803(11) Uani 1 1 d . . .
H41A H 0.5069 0.1672 0.6702 0.120 Uiso 1 1 calc R . .
H41B H 0.4645 0.0615 0.7037 0.120 Uiso 1 1 calc R . .
H41C H 0.5700 0.0446 0.6399 0.120 Uiso 1 1 calc R . .
C42 C 0.7061(4) -0.0479(2) 0.7367(2) 0.0756(11) Uani 1 1 d . . .
H42A H 0.7781 -0.0517 0.7622 0.113 Uiso 1 1 calc R . .
H42B H 0.7411 -0.0933 0.6978 0.113 Uiso 1 1 calc R . .
H42C H 0.6355 -0.0767 0.7614 0.113 Uiso 1 1 calc R . .
O12 O 0.75674(16) 0.18585(13) 0.83789(7) 0.0346(3) Uani 1 1 d . . .
C5 C 0.8058(3) 0.2571(3) 0.87828(12) 0.0505(6) Uani 1 1 d . . .
H5 H 0.7556 0.3369 0.8745 0.061 Uiso 1 1 calc R . .
C51 C 0.7784(5) 0.2189(4) 0.94656(15) 0.0891(13) Uani 1 1 d . . .
H51A H 0.6820 0.2307 0.9591 0.134 Uiso 1 1 calc R . .
H51B H 0.8133 0.2622 0.9751 0.134 Uiso 1 1 calc R . .
H51C H 0.8222 0.1392 0.9495 0.134 Uiso 1 1 calc R . .
C52 C 0.9504(4) 0.2445(5) 0.8540(2) 0.1077(18) Uani 1 1 d . . .
H52A H 0.9597 0.2717 0.8102 0.162 Uiso 1 1 calc R . .
H52B H 0.9984 0.1654 0.8548 0.162 Uiso 1 1 calc R . .
H52C H 0.9878 0.2883 0.8811 0.162 Uiso 1 1 calc R . .
N11 N 0.31482(19) 0.38677(16) 0.90810(8) 0.0367(4) Uani 1 1 d . . .
C12 C 0.1735(2) 0.4460(2) 0.91547(11) 0.0420(5) Uani 1 1 d . . .
H12A H 0.1181 0.3927 0.9281 0.050 Uiso 1 1 calc R . .
H12B H 0.1504 0.4795 0.8744 0.050 Uiso 1 1 calc R . .
C13 C 0.1452(3) 0.5370(2) 0.96578(11) 0.0463(6) Uani 1 1 d . . .
H13A H 0.1960 0.5929 0.9514 0.056 Uiso 1 1 calc R . .
H13B H 0.0491 0.5756 0.9713 0.056 Uiso 1 1 calc R . .
O14 O 0.18139(19) 0.49222(16) 1.02576(8) 0.0477(4) Uani 1 1 d . . .
C15 C 0.3210(3) 0.4417(3) 1.01781(12) 0.0512(6) Uani 1 1 d . . .
H15A H 0.3471 0.4125 1.0593 0.061 Uiso 1 1 calc R . .
H15B H 0.3699 0.4991 1.0039 0.061 Uiso 1 1 calc R . .
C16 C 0.3600(3) 0.3472(2) 0.96931(10) 0.0460(6) Uani 1 1 d . . .
H16A H 0.4582 0.3176 0.9629 0.055 Uiso 1 1 calc R . .
H16B H 0.3194 0.2858 0.9853 0.055 Uiso 1 1 calc R . .
O21 O 0.27485(14) 0.89742(12) 0.90107(6) 0.0276(3) Uani 1 1 d . . .
C6 C 0.3813(2) 0.9538(2) 0.87971(11) 0.0359(5) Uani 1 1 d . . .
H6 H 0.4198 0.9300 0.8348 0.043 Uiso 1 1 calc R . .
C61 C 0.3209(3) 1.0775(2) 0.8814(2) 0.0707(10) Uani 1 1 d . . .
H61A H 0.2523 1.0956 0.8530 0.106 Uiso 1 1 calc R . .
H61B H 0.3905 1.1166 0.8672 0.106 Uiso 1 1 calc R . .
H61C H 0.2804 1.1014 0.9250 0.106 Uiso 1 1 calc R . .
C62 C 0.4889(4) 0.9158(4) 0.9218(2) 0.0768(11) Uani 1 1 d . . .
H62A H 0.5230 0.8343 0.9184 0.115 Uiso 1 1 calc R . .
H62B H 0.4516 0.9369 0.9662 0.115 Uiso 1 1 calc R . .
H62C H 0.5618 0.9515 0.9083 0.115 Uiso 1 1 calc R . .
O22 O 0.11946(14) 0.77896(12) 0.89414(7) 0.0293(3) Uani 1 1 d . . .
C7 C -0.0147(3) 0.8509(3) 0.89441(16) 0.0698(11) Uani 1 1 d . . .
H7 H -0.0164 0.9190 0.8676 0.084 Uiso 1 1 calc R . .
C71 C -0.0727(4) 0.8792(4) 0.9644(2) 0.1001(16) Uani 1 1 d . . .
H71A H -0.0259 0.9289 0.9815 0.150 Uiso 1 1 calc R . .
H71B H -0.0613 0.8101 0.9891 0.150 Uiso 1 1 calc R . .
H71C H -0.1678 0.9166 0.9673 0.150 Uiso 1 1 calc R . .
C72 C -0.0951(4) 0.7794(8) 0.8734(3) 0.201(5) Uani 1 1 d . . .
H72A H -0.0648 0.7588 0.8283 0.301 Uiso 1 1 calc R . .
H72B H -0.1893 0.8205 0.8787 0.301 Uiso 1 1 calc R . .
H72C H -0.0846 0.7114 0.8991 0.301 Uiso 1 1 calc R . .
N21 N 0.15367(17) 0.92217(13) 0.69468(7) 0.0247(3) Uani 1 1 d . . .
C22 C 0.1645(2) 1.03671(16) 0.70441(10) 0.0297(4) Uani 1 1 d . . .
H22A H 0.2449 1.0489 0.6774 0.036 Uiso 1 1 calc R . .
H22B H 0.1736 1.0478 0.7495 0.036 Uiso 1 1 calc R . .
C23 C 0.0411(2) 1.12017(18) 0.68719(10) 0.0362(5) Uani 1 1 d . . .
H23A H -0.0383 1.1113 0.7163 0.043 Uiso 1 1 calc R . .
H23B H 0.0501 1.1972 0.6926 0.043 Uiso 1 1 calc R . .
O24 O 0.02324(18) 1.10375(13) 0.62304(7) 0.0412(4) Uani 1 1 d . . .
C25 C 0.0077(2) 0.99357(18) 0.61430(10) 0.0340(4) Uani 1 1 d . . .
H25A H -0.0040 0.9839 0.5694 0.041 Uiso 1 1 calc R . .
H25B H -0.0740 0.9851 0.6417 0.041 Uiso 1 1 calc R . .
C26 C 0.1263(2) 0.90264(16) 0.63033(8) 0.0261(4) Uani 1 1 d . . .
H26A H 0.1069 0.8285 0.6282 0.031 Uiso 1 1 calc R . .
H26B H 0.2058 0.9030 0.5989 0.031 Uiso 1 1 calc R . .
O31 O 0.73261(14) 0.76598(12) 0.54483(7) 0.0308(3) Uani 1 1 d . . .
C8 C 0.6643(2) 0.81153(18) 0.49073(11) 0.0337(4) Uani 1 1 d . . .
H8 H 0.5680 0.8110 0.5003 0.040 Uiso 1 1 calc R . .
C81 C 0.6761(3) 0.9312(2) 0.48394(13) 0.0453(6) Uani 1 1 d . . .
H81A H 0.6325 0.9736 0.5230 0.068 Uiso 1 1 calc R . .
H81B H 0.6329 0.9656 0.4477 0.068 Uiso 1 1 calc R . .
H81C H 0.7705 0.9318 0.4767 0.068 Uiso 1 1 calc R . .
C82 C 0.7286(3) 0.7395(2) 0.43241(12) 0.0432(5) Uani 1 1 d . . .
H82A H 0.7175 0.6635 0.4396 0.065 Uiso 1 1 calc R . .
H82B H 0.8239 0.7371 0.4244 0.065 Uiso 1 1 calc R . .
H82C H 0.6862 0.7714 0.3955 0.065 Uiso 1 1 calc R . .
O32 O 0.77937(17) 0.67879(13) 0.64242(8) 0.0370(3) Uani 1 1 d . . .
C9 C 0.8016(3) 0.58533(19) 0.68664(12) 0.0402(5) Uani 1 1 d . . .
H9 H 0.7346 0.5409 0.6840 0.048 Uiso 1 1 calc R . .
C91 C 0.9390(3) 0.5128(3) 0.66678(19) 0.0680(9) Uani 1 1 d . . .
H91A H 0.9451 0.4834 0.6236 0.102 Uiso 1 1 calc R . .
H91B H 0.9573 0.4504 0.6964 0.102 Uiso 1 1 calc R . .
H91C H 1.0045 0.5571 0.6673 0.102 Uiso 1 1 calc R . .
C92 C 0.7816(4) 0.6345(3) 0.75287(14) 0.0730(10) Uani 1 1 d . . .
H92A H 0.6900 0.6806 0.7629 0.109 Uiso 1 1 calc R . .
H92B H 0.8442 0.6810 0.7550 0.109 Uiso 1 1 calc R . .
H92C H 0.7975 0.5739 0.7837 0.109 Uiso 1 1 calc R . .
N31 N 0.68975(15) 0.40054(13) 0.53162(7) 0.0224(3) Uani 1 1 d . . .
C32 C 0.81751(19) 0.39444(17) 0.49057(10) 0.0293(4) Uani 1 1 d . . .
H32A H 0.8479 0.4627 0.4968 0.035 Uiso 1 1 calc R . .
H32B H 0.8056 0.3902 0.4453 0.035 Uiso 1 1 calc R . .
C33 C 0.9214(2) 0.29153(19) 0.50724(11) 0.0339(4) Uani 1 1 d . . .
H33A H 1.0059 0.2858 0.4783 0.041 Uiso 1 1 calc R . .
H33B H 0.9388 0.2995 0.5514 0.041 Uiso 1 1 calc R . .
O34 O 0.87787(16) 0.19193(13) 0.50189(7) 0.0351(3) Uani 1 1 d . . .
C35 C 0.7574(2) 0.19883(16) 0.54436(10) 0.0330(4) Uani 1 1 d . . .
H35A H 0.7736 0.2077 0.5886 0.040 Uiso 1 1 calc R . .
H35B H 0.7294 0.1284 0.5417 0.040 Uiso 1 1 calc R . .
C36 C 0.6462(2) 0.29734(15) 0.52825(9) 0.0266(4) Uani 1 1 d . . .
H36A H 0.6260 0.2872 0.4849 0.032 Uiso 1 1 calc R . .
H36B H 0.5642 0.3016 0.5589 0.032 Uiso 1 1 calc R . .

loop_
_atom_site_aniso_label
_atom_site_aniso_U_11
_atom_site_aniso_U_22
_atom_site_aniso_U_33
_atom_site_aniso_U_23
_atom_site_aniso_U_13
_atom_site_aniso_U_12
Cu1 0.03256(13) 0.02335(11) 0.01995(11) 0.00330(8) 0.00071(9) -0.00718(9)
S1 0.0291(2) 0.0281(2) 0.0342(2) 0.00721(19) 0.00128(19) -0.00654(19)
P1 0.0296(2) 0.0208(2) 0.0209(2) 0.00025(16) -0.00194(18) -0.00352(18)
N1 0.0357(9) 0.0260(8) 0.0221(7) 0.0027(6) -0.0001(7) -0.0004(7)
C1 0.0351(10) 0.0200(8) 0.0212(8) 0.0041(6) 0.0024(7) -0.0076(7)
S11 0.0299(2) 0.0240(2) 0.0217(2) 0.00298(16) 0.00038(17) -0.00750(18)
Cu2 0.03053(12) 0.02143(11) 0.02252(11) 0.00397(8) -0.00059(9) -0.00336(9)
S2 0.0293(2) 0.0318(2) 0.0289(2) 0.00266(18) -0.00894(19) -0.0024(2)
P2 0.0251(2) 0.0255(2) 0.0169(2) 0.00273(16) -0.00426(16) -0.00769(18)
N2 0.0357(9) 0.0226(7) 0.0182(7) 0.0020(6) -0.0063(6) -0.0066(7)
C2 0.0206(8) 0.0211(8) 0.0179(8) 0.0004(6) 0.0003(6) -0.0023(7)
S21 0.0232(2) 0.02025(19) 0.02005(19) 0.00016(15) -0.00184(15) -0.00414(16)
Cu3 0.02468(12) 0.02347(11) 0.02124(11) -0.00084(8) 0.00105(8) -0.00361(9)
S3 0.0361(3) 0.0241(2) 0.0496(3) -0.0075(2) 0.0095(2) -0.0107(2)
P3 0.0268(2) 0.0222(2) 0.0308(2) 0.00139(18) -0.00207(19) -0.01132(19)
N3 0.0247(8) 0.0253(8) 0.0353(9) -0.0036(6) 0.0026(7) -0.0103(7)
C3 0.0196(8) 0.0208(8) 0.0166(7) 0.0025(6) -0.0042(6) -0.0041(6)
S31 0.0200(2) 0.02086(19) 0.01961(19) 0.00068(15) -0.00009(15) -0.00565(16)
O11 0.0435(9) 0.0295(7) 0.0284(7) -0.0045(6) 0.0053(6) -0.0160(6)
C4 0.0408(12) 0.0308(10) 0.0358(11) -0.0115(8) 0.0073(9) -0.0142(9)
C41 0.084(3) 0.106(3) 0.067(2) -0.027(2) -0.0256(19) -0.042(2)
C42 0.078(2) 0.0274(13) 0.106(3) -0.0054(15) 0.029(2) -0.0080(14)
O12 0.0380(8) 0.0326(7) 0.0280(7) -0.0032(6) -0.0094(6) 0.0036(6)
C5 0.0493(15) 0.0644(17) 0.0362(12) -0.0161(11) -0.0161(11) -0.0044(13)
C51 0.105(3) 0.120(3) 0.0360(15) -0.0061(18) -0.0288(18) -0.006(3)
C52 0.054(2) 0.195(5) 0.086(3) -0.056(3) -0.0143(19) -0.045(3)
N11 0.0378(10) 0.0404(10) 0.0217(8) 0.0079(7) 0.0058(7) 0.0029(8)
C12 0.0343(12) 0.0534(14) 0.0296(11) 0.0096(10) 0.0077(9) -0.0025(10)
C13 0.0455(13) 0.0439(13) 0.0372(12) 0.0107(10) 0.0145(10) -0.0004(11)
O14 0.0525(11) 0.0503(10) 0.0301(8) 0.0026(7) 0.0127(7) -0.0046(8)
C15 0.0507(15) 0.0655(17) 0.0320(12) 0.0012(11) 0.0025(11) -0.0091(13)
C16 0.0501(14) 0.0524(14) 0.0221(10) 0.0101(9) 0.0044(9) 0.0053(11)
O21 0.0308(7) 0.0351(7) 0.0192(6) -0.0026(5) -0.0022(5) -0.0133(6)
C6 0.0305(11) 0.0447(12) 0.0362(11) -0.0067(9) -0.0014(8) -0.0175(9)
C61 0.0577(18) 0.0418(15) 0.112(3) -0.0132(16) 0.0139(18) -0.0247(14)
C62 0.0572(19) 0.099(3) 0.092(3) 0.002(2) -0.0395(19) -0.0375(19)
O22 0.0248(7) 0.0362(7) 0.0281(7) 0.0099(6) -0.0048(5) -0.0099(6)
C7 0.0248(12) 0.096(2) 0.074(2) 0.0524(19) 0.0018(12) 0.0017(13)
C71 0.064(2) 0.128(4) 0.091(3) -0.050(3) -0.005(2) 0.008(2)
C72 0.033(2) 0.368(12) 0.191(6) -0.175(7) -0.018(3) -0.015(4)
N21 0.0340(9) 0.0208(7) 0.0180(7) 0.0022(6) -0.0055(6) -0.0037(6)
C22 0.0402(11) 0.0201(8) 0.0287(9) 0.0039(7) -0.0078(8) -0.0061(8)
C23 0.0458(13) 0.0255(9) 0.0308(10) -0.0014(8) -0.0068(9) 0.0040(9)
O24 0.0554(10) 0.0290(7) 0.0320(8) 0.0024(6) -0.0144(7) 0.0070(7)
C25 0.0334(11) 0.0363(11) 0.0266(9) -0.0016(8) -0.0071(8) 0.0036(9)
C26 0.0323(10) 0.0266(9) 0.0157(8) 0.0008(6) -0.0040(7) -0.0002(8)
O31 0.0278(7) 0.0315(7) 0.0373(8) 0.0083(6) -0.0056(6) -0.0155(6)
C8 0.0296(10) 0.0348(11) 0.0395(11) 0.0110(9) -0.0062(8) -0.0136(9)
C81 0.0505(14) 0.0309(11) 0.0512(14) 0.0096(10) 0.0037(11) -0.0106(10)
C82 0.0530(15) 0.0433(13) 0.0381(12) 0.0043(10) -0.0119(11) -0.0183(11)
O32 0.0455(9) 0.0317(8) 0.0425(8) 0.0099(6) -0.0170(7) -0.0209(7)
C9 0.0482(13) 0.0340(11) 0.0463(13) 0.0139(10) -0.0169(11) -0.0203(10)
C91 0.0591(19) 0.0491(16) 0.094(3) 0.0060(16) -0.0244(18) -0.0030(14)
C92 0.109(3) 0.072(2) 0.0419(15) 0.0138(14) -0.0186(17) -0.027(2)
N31 0.0205(7) 0.0209(7) 0.0238(7) -0.0015(6) 0.0015(6) -0.0038(6)
C32 0.0226(9) 0.0312(10) 0.0301(9) -0.0012(8) 0.0056(7) -0.0045(8)
C33 0.0242(9) 0.0391(11) 0.0343(10) -0.0065(8) -0.0031(8) -0.0003(8)
O34 0.0355(8) 0.0300(7) 0.0333(8) -0.0087(6) -0.0041(6) 0.0043(6)
C35 0.0429(12) 0.0221(9) 0.0316(10) -0.0028(7) -0.0042(9) -0.0041(8)
C36 0.0290(9) 0.0230(9) 0.0282(9) -0.0062(7) -0.0025(7) -0.0076(7)

loop_
_atom_type_symbol
_atom_type_description
_atom_type_scat_dispersion_real
_atom_type_scat_dispersion_imag
_atom_type_scat_source
C C 0.0033 0.0016 'International Tables Vol C Tables 4.2.6.8 and 6.1.1.4'
H H 0.0000 0.0000 'International Tables Vol C Tables 4.2.6.8 and 6.1.1.4'
Cu Cu 0.3201 1.2651 'International Tables Vol C Tables 4.2.6.8 and 6.1.1.4'
N N 0.0061 0.0033 'International Tables Vol C Tables 4.2.6.8 and 6.1.1.4'
O O 0.0106 0.0060 'International Tables Vol C Tables 4.2.6.8 and 6.1.1.4'
P P 0.1023 0.0942 'International Tables Vol C Tables 4.2.6.8 and 6.1.1.4'
S S 0.1246 0.1234 'International Tables Vol C Tables 4.2.6.8 and 6.1.1.4'

loop_
_geom_angle_atom_site_label_1
_geom_angle_atom_site_label_2
_geom_angle_atom_site_label_3
_geom_angle
_geom_angle_site_symmetry_1
_geom_angle_site_symmetry_3
_geom_angle_publ_flag
S31 Cu1 S11 122.59(2) . . ?
S31 Cu1 S1 121.58(2) . . ?
S11 Cu1 S1 115.53(2) . . ?
S31 Cu1 Cu2 97.516(15) . . ?
S11 Cu1 Cu2 50.993(14) . . ?
S1 Cu1 Cu2 124.385(18) . . ?
P1 S1 Cu1 94.83(3) . . ?
O11 P1 O12 102.08(9) . . ?
O11 P1 N1 105.68(9) . . ?
O12 P1 N1 104.64(9) . . ?
O11 P1 S1 113.83(6) . . ?
O12 P1 S1 108.59(7) . . ?
N1 P1 S1 120.18(7) . . ?
C1 N1 P1 131.45(15) . . ?
N1 C1 N11 116.88(18) . . ?
N1 C1 S11 125.88(14) . . ?
N11 C1 S11 117.21(16) . . ?
C1 S11 Cu1 106.13(7) . . ?
C1 S11 Cu2 101.39(6) . . ?
Cu1 S11 Cu2 78.528(17) . . ?
S21 Cu2 S2 116.24(2) . . ?
S21 Cu2 S11 121.52(2) . . ?
S2 Cu2 S11 121.89(2) . . ?
S21 Cu2 Cu3 52.589(13) . . ?
S2 Cu2 Cu3 110.221(17) . . ?
S11 Cu2 Cu3 108.857(15) . . ?
S21 Cu2 Cu1 110.203(15) . . ?
S2 Cu2 Cu1 113.838(17) . . ?
S11 Cu2 Cu1 50.479(13) . . ?
Cu3 Cu2 Cu1 66.467(9) . . ?
P2 S2 Cu2 91.40(2) . . ?
O22 P2 O21 101.90(8) . . ?
O22 P2 N2 111.30(9) . . ?
O21 P2 N2 103.71(8) . . ?
O22 P2 S2 108.36(6) . . ?
O21 P2 S2 110.11(6) . . ?
N2 P2 S2 119.89(7) . . ?
C2 N2 P2 131.75(14) . . ?
N2 C2 N21 117.29(16) . . ?
N2 C2 S21 125.64(14) . . ?
N21 C2 S21 117.04(13) . . ?
C2 S21 Cu2 106.55(6) . . ?
C2 S21 Cu3 96.83(6) . . ?
Cu2 S21 Cu3 75.529(16) . . ?
S31 Cu3 S3 118.51(2) . . ?
S31 Cu3 S21 124.191(19) . . ?
S3 Cu3 S21 116.68(2) . . ?
S31 Cu3 Cu2 101.290(15) . . ?
S3 Cu3 Cu2 123.172(19) . . ?
S21 Cu3 Cu2 51.882(13) . . ?
P3 S3 Cu3 99.70(3) . . ?
O32 P3 O31 96.57(8) . . ?
O32 P3 N3 108.59(9) . . ?
O31 P3 N3 106.59(9) . . ?
O32 P3 S3 111.99(7) . . ?
O31 P3 S3 109.16(6) . . ?
N3 P3 S3 121.03(7) . . ?
C3 N3 P3 142.40(15) . . ?
N3 C3 N31 117.21(16) . . ?
N3 C3 S31 126.37(14) . . ?
N31 C3 S31 116.35(13) . . ?
C3 S31 Cu3 106.98(6) . . ?
C3 S31 Cu1 108.58(6) . . ?
Cu3 S31 Cu1 87.615(17) . . ?
C4 O11 P1 126.23(13) . . ?
O11 C4 C41 106.4(2) . . ?
O11 C4 C42 107.9(2) . . ?
C41 C4 C42 114.1(3) . . ?
O11 C4 H4 109.4 . . ?
C41 C4 H4 109.4 . . ?
C42 C4 H4 109.4 . . ?
C4 C41 H41A 109.5 . . ?
C4 C41 H41B 109.5 . . ?
H41A C41 H41B 109.5 . . ?
C4 C41 H41C 109.5 . . ?
H41A C41 H41C 109.5 . . ?
H41B C41 H41C 109.5 . . ?
C4 C42 H42A 109.5 . . ?
C4 C42 H42B 109.5 . . ?
H42A C42 H42B 109.5 . . ?
C4 C42 H42C 109.5 . . ?
H42A C42 H42C 109.5 . . ?
H42B C42 H42C 109.5 . . ?
C5 O12 P1 118.95(15) . . ?
O12 C5 C52 107.1(2) . . ?
O12 C5 C51 106.7(3) . . ?
C52 C5 C51 114.4(3) . . ?
O12 C5 H5 109.5 . . ?
C52 C5 H5 109.5 . . ?
C51 C5 H5 109.5 . . ?
C5 C51 H51A 109.5 . . ?
C5 C51 H51B 109.5 . . ?
H51A C51 H51B 109.5 . . ?
C5 C51 H51C 109.5 . . ?
H51A C51 H51C 109.5 . . ?
H51B C51 H51C 109.5 . . ?
C5 C52 H52A 109.5 . . ?
C5 C52 H52B 109.5 . . ?
H52A C52 H52B 109.5 . . ?
C5 C52 H52C 109.5 . . ?
H52A C52 H52C 109.5 . . ?
H52B C52 H52C 109.5 . . ?
C1 N11 C12 125.86(18) . . ?
C1 N11 C16 121.31(19) . . ?
C12 N11 C16 112.50(17) . . ?
N11 C12 C13 109.7(2) . . ?
N11 C12 H12A 109.7 . . ?
C13 C12 H12A 109.7 . . ?
N11 C12 H12B 109.7 . . ?
C13 C12 H12B 109.7 . . ?
H12A C12 H12B 108.2 . . ?
O14 C13 C12 111.5(2) . . ?
O14 C13 H13A 109.3 . . ?
C12 C13 H13A 109.3 . . ?
O14 C13 H13B 109.3 . . ?
C12 C13 H13B 109.3 . . ?
H13A C13 H13B 108.0 . . ?
C15 O14 C13 108.75(18) . . ?
O14 C15 C16 111.9(2) . . ?
O14 C15 H15A 109.2 . . ?
C16 C15 H15A 109.2 . . ?
O14 C15 H15B 109.2 . . ?
C16 C15 H15B 109.2 . . ?
H15A C15 H15B 107.9 . . ?
N11 C16 C15 110.5(2) . . ?
N11 C16 H16A 109.6 . . ?
C15 C16 H16A 109.6 . . ?
N11 C16 H16B 109.6 . . ?
C15 C16 H16B 109.6 . . ?
H16A C16 H16B 108.1 . . ?
C6 O21 P2 119.51(12) . . ?
O21 C6 C61 108.3(2) . . ?
O21 C6 C62 107.7(2) . . ?
C61 C6 C62 114.3(3) . . ?
O21 C6 H6 108.8 . . ?
C61 C6 H6 108.8 . . ?
C62 C6 H6 108.8 . . ?
C6 C61 H61A 109.5 . . ?
C6 C61 H61B 109.5 . . ?
H61A C61 H61B 109.5 . . ?
C6 C61 H61C 109.5 . . ?
H61A C61 H61C 109.5 . . ?
H61B C61 H61C 109.5 . . ?
C6 C62 H62A 109.5 . . ?
C6 C62 H62B 109.5 . . ?
H62A C62 H62B 109.5 . . ?
C6 C62 H62C 109.5 . . ?
H62A C62 H62C 109.5 . . ?
H62B C62 H62C 109.5 . . ?
C7 O22 P2 123.77(15) . . ?
O22 C7 C72 106.1(4) . . ?
O22 C7 C71 106.8(3) . . ?
C72 C7 C71 104.6(4) . . ?
O22 C7 H7 112.9 . . ?
C72 C7 H7 112.9 . . ?
C71 C7 H7 112.9 . . ?
C7 C71 H71A 109.5 . . ?
C7 C71 H71B 109.5 . . ?
H71A C71 H71B 109.5 . . ?
C7 C71 H71C 109.5 . . ?
H71A C71 H71C 109.5 . . ?
H71B C71 H71C 109.5 . . ?
C7 C72 H72A 109.5 . . ?
C7 C72 H72B 109.5 . . ?
H72A C72 H72B 109.5 . . ?
C7 C72 H72C 109.5 . . ?
H72A C72 H72C 109.5 . . ?
H72B C72 H72C 109.5 . . ?
C2 N21 C22 120.98(16) . . ?
C2 N21 C26 125.32(16) . . ?
C22 N21 C26 112.93(15) . . ?
N21 C22 C23 109.73(18) . . ?
N21 C22 H22A 109.7 . . ?
C23 C22 H22A 109.7 . . ?
N21 C22 H22B 109.7 . . ?
C23 C22 H22B 109.7 . . ?
H22A C22 H22B 108.2 . . ?
O24 C23 C22 110.95(17) . . ?
O24 C23 H23A 109.4 . . ?
C22 C23 H23A 109.4 . . ?
O24 C23 H23B 109.4 . . ?
C22 C23 H23B 109.4 . . ?
H23A C23 H23B 108.0 . . ?
C23 O24 C25 110.46(16) . . ?
O24 C25 C26 112.59(18) . . ?
O24 C25 H25A 109.1 . . ?
C26 C25 H25A 109.1 . . ?
O24 C25 H25B 109.1 . . ?
C26 C25 H25B 109.1 . . ?
H25A C25 H25B 107.8 . . ?
N21 C26 C25 109.91(15) . . ?
N21 C26 H26A 109.7 . . ?
C25 C26 H26A 109.7 . . ?
N21 C26 H26B 109.7 . . ?
C25 C26 H26B 109.7 . . ?
H26A C26 H26B 108.2 . . ?
C8 O31 P3 120.88(12) . . ?
O31 C8 C82 108.87(18) . . ?
O31 C8 C81 105.99(19) . . ?
C82 C8 C81 113.26(19) . . ?
O31 C8 H8 109.5 . . ?
C82 C8 H8 109.5 . . ?
C81 C8 H8 109.5 . . ?
C8 C81 H81A 109.5 . . ?
C8 C81 H81B 109.5 . . ?
H81A C81 H81B 109.5 . . ?
C8 C81 H81C 109.5 . . ?
H81A C81 H81C 109.5 . . ?
H81B C81 H81C 109.5 . . ?
C8 C82 H82A 109.5 . . ?
C8 C82 H82B 109.5 . . ?
H82A C82 H82B 109.5 . . ?
C8 C82 H82C 109.5 . . ?
H82A C82 H82C 109.5 . . ?
H82B C82 H82C 109.5 . . ?
C9 O32 P3 120.98(13) . . ?
O32 C9 C91 107.8(2) . . ?
O32 C9 C92 107.3(2) . . ?
C91 C9 C92 113.6(3) . . ?
O32 C9 H9 109.3 . . ?
C91 C9 H9 109.3 . . ?
C92 C9 H9 109.3 . . ?
C9 C91 H91A 109.5 . . ?
C9 C91 H91B 109.5 . . ?
H91A C91 H91B 109.5 . . ?
C9 C91 H91C 109.5 . . ?
H91A C91 H91C 109.5 . . ?
H91B C91 H91C 109.5 . . ?
C9 C92 H92A 109.5 . . ?
C9 C92 H92B 109.5 . . ?
H92A C92 H92B 109.5 . . ?
C9 C92 H92C 109.5 . . ?
H92A C92 H92C 109.5 . . ?
H92B C92 H92C 109.5 . . ?
C3 N31 C36 126.05(15) . . ?
C3 N31 C32 122.09(16) . . ?
C36 N31 C32 111.86(15) . . ?
N31 C32 C33 109.58(16) . . ?
N31 C32 H32A 109.8 . . ?
C33 C32 H32A 109.8 . . ?
N31 C32 H32B 109.8 . . ?
C33 C32 H32B 109.8 . . ?
H32A C32 H32B 108.2 . . ?
O34 C33 C32 111.32(17) . . ?
O34 C33 H33A 109.4 . . ?
C32 C33 H33A 109.4 . . ?
O34 C33 H33B 109.4 . . ?
C32 C33 H33B 109.4 . . ?
H33A C33 H33B 108.0 . . ?
C35 O34 C33 109.62(15) . . ?
O34 C35 C36 111.28(17) . . ?
O34 C35 H35A 109.4 . . ?
C36 C35 H35A 109.4 . . ?
O34 C35 H35B 109.4 . . ?
C36 C35 H35B 109.4 . . ?
H35A C35 H35B 108.0 . . ?
N31 C36 C35 108.73(16) . . ?
N31 C36 H36A 109.9 . . ?
C35 C36 H36A 109.9 . . ?
N31 C36 H36B 109.9 . . ?
C35 C36 H36B 109.9 . . ?
H36A C36 H36B 108.3 . . ?

loop_
_geom_bond_atom_site_label_1
_geom_bond_atom_site_label_2
_geom_bond_distance
_geom_bond_site_symmetry_2
_geom_bond_publ_flag
Cu1 S31 2.2443(5) . ?
Cu1 S11 2.2469(5) . ?
Cu1 S1 2.2507(6) . ?
Cu1 Cu2 2.8546(4) . ?
S1 P1 1.9899(7) . ?
P1 O11 1.5755(15) . ?
P1 O12 1.5842(15) . ?
P1 N1 1.6040(17) . ?
N1 C1 1.307(3) . ?
C1 N11 1.355(2) . ?
C1 S11 1.787(2) . ?
S11 Cu2 2.2634(5) . ?
Cu2 S21 2.2437(5) . ?
Cu2 S2 2.2624(6) . ?
Cu2 Cu3 2.7614(3) . ?
S2 P2 1.9847(7) . ?
P2 O22 1.5854(14) . ?
P2 O21 1.5893(14) . ?
P2 N2 1.6100(16) . ?
N2 C2 1.312(2) . ?
C2 N21 1.352(2) . ?
C2 S21 1.7858(18) . ?
S21 Cu3 2.2653(5) . ?
Cu3 S31 2.2032(5) . ?
Cu3 S3 2.2406(6) . ?
S3 P3 1.9950(8) . ?
P3 O32 1.5805(16) . ?
P3 O31 1.5866(14) . ?
P3 N3 1.5928(17) . ?
N3 C3 1.308(2) . ?
C3 N31 1.349(2) . ?
C3 S31 1.7910(18) . ?
O11 C4 1.461(2) . ?
C4 C41 1.500(4) . ?
C4 C42 1.504(4) . ?
C4 H4 1.0000 . ?
C41 H41A 0.9800 . ?
C41 H41B 0.9800 . ?
C41 H41C 0.9800 . ?
C42 H42A 0.9800 . ?
C42 H42B 0.9800 . ?
C42 H42C 0.9800 . ?
O12 C5 1.469(3) . ?
C5 C52 1.498(5) . ?
C5 C51 1.522(4) . ?
C5 H5 1.0000 . ?
C51 H51A 0.9800 . ?
C51 H51B 0.9800 . ?
C51 H51C 0.9800 . ?
C52 H52A 0.9800 . ?
C52 H52B 0.9800 . ?
C52 H52C 0.9800 . ?
N11 C12 1.463(3) . ?
N11 C16 1.474(3) . ?
C12 C13 1.512(4) . ?
C12 H12A 0.9900 . ?
C12 H12B 0.9900 . ?
C13 O14 1.436(3) . ?
C13 H13A 0.9900 . ?
C13 H13B 0.9900 . ?
O14 C15 1.423(3) . ?
C15 C16 1.510(4) . ?
C15 H15A 0.9900 . ?
C15 H15B 0.9900 . ?
C16 H16A 0.9900 . ?
C16 H16B 0.9900 . ?
O21 C6 1.471(2) . ?
C6 C61 1.498(4) . ?
C6 C62 1.511(4) . ?
C6 H6 1.0000 . ?
C61 H61A 0.9800 . ?
C61 H61B 0.9800 . ?
C61 H61C 0.9800 . ?
C62 H62A 0.9800 . ?
C62 H62B 0.9800 . ?
C62 H62C 0.9800 . ?
O22 C7 1.458(3) . ?
C7 C72 1.479(7) . ?
C7 C71 1.534(5) . ?
C7 H7 1.0000 . ?
C71 H71A 0.9800 . ?
C71 H71B 0.9800 . ?
C71 H71C 0.9800 . ?
C72 H72A 0.9800 . ?
C72 H72B 0.9800 . ?
C72 H72C 0.9800 . ?
N21 C22 1.468(2) . ?
N21 C26 1.470(2) . ?
C22 C23 1.519(3) . ?
C22 H22A 0.9900 . ?
C22 H22B 0.9900 . ?
C23 O24 1.424(3) . ?
C23 H23A 0.9900 . ?
C23 H23B 0.9900 . ?
O24 C25 1.429(3) . ?
C25 C26 1.521(3) . ?
C25 H25A 0.9900 . ?
C25 H25B 0.9900 . ?
C26 H26A 0.9900 . ?
C26 H26B 0.9900 . ?
O31 C8 1.463(3) . ?
C8 C82 1.512(3) . ?
C8 C81 1.515(3) . ?
C8 H8 1.0000 . ?
C81 H81A 0.9800 . ?
C81 H81B 0.9800 . ?
C81 H81C 0.9800 . ?
C82 H82A 0.9800 . ?
C82 H82B 0.9800 . ?
C82 H82C 0.9800 . ?
O32 C9 1.462(3) . ?
C9 C91 1.498(4) . ?
C9 C92 1.508(4) . ?
C9 H9 1.0000 . ?
C91 H91A 0.9800 . ?
C91 H91B 0.9800 . ?
C91 H91C 0.9800 . ?
C92 H92A 0.9800 . ?
C92 H92B 0.9800 . ?
C92 H92C 0.9800 . ?
N31 C36 1.464(2) . ?
N31 C32 1.474(2) . ?
C32 C33 1.520(3) . ?
C32 H32A 0.9900 . ?
C32 H32B 0.9900 . ?
C33 O34 1.427(3) . ?
C33 H33A 0.9900 . ?
C33 H33B 0.9900 . ?
O34 C35 1.426(3) . ?
C35 C36 1.526(3) . ?
C35 H35A 0.9900 . ?
C35 H35B 0.9900 . ?
C36 H36A 0.9900 . ?
C36 H36B 0.9900 . ?

loop_
_geom_torsion_atom_site_label_1
_geom_torsion_atom_site_label_2
_geom_torsion_atom_site_label_3
_geom_torsion_atom_site_label_4
_geom_torsion
_geom_torsion_site_symmetry_1
_geom_torsion_site_symmetry_2
_geom_torsion_site_symmetry_3
_geom_torsion_site_symmetry_4
_geom_torsion_publ_flag
S31 Cu1 S1 P1 -158.85(2) . . . . ?
S11 Cu1 S1 P1 15.02(3) . . . . ?
Cu2 Cu1 S1 P1 73.80(3) . . . . ?
Cu1 S1 P1 O11 77.24(7) . . . . ?
Cu1 S1 P1 O12 -169.80(6) . . . . ?
Cu1 S1 P1 N1 -49.53(9) . . . . ?
O11 P1 N1 C1 -72.6(2) . . . . ?
O12 P1 N1 C1 -179.93(19) . . . . ?
S1 P1 N1 C1 57.9(2) . . . . ?
P1 N1 C1 N11 172.08(17) . . . . ?
P1 N1 C1 S11 -5.8(3) . . . . ?
N1 C1 S11 Cu1 -27.73(19) . . . . ?
N11 C1 S11 Cu1 154.45(15) . . . . ?
N1 C1 S11 Cu2 -108.93(17) . . . . ?
N11 C1 S11 Cu2 73.25(16) . . . . ?
S31 Cu1 S11 C1 -170.14(6) . . . . ?
S1 Cu1 S11 C1 16.06(7) . . . . ?
Cu2 Cu1 S11 C1 -98.69(7) . . . . ?
S31 Cu1 S11 Cu2 -71.46(2) . . . . ?
S1 Cu1 S11 Cu2 114.74(2) . . . . ?
C1 S11 Cu2 S21 -164.52(7) . . . . ?
Cu1 S11 Cu2 S21 91.10(2) . . . . ?
C1 S11 Cu2 S2 8.42(7) . . . . ?
Cu1 S11 Cu2 S2 -95.96(2) . . . . ?
C1 S11 Cu2 Cu3 138.41(7) . . . . ?
Cu1 S11 Cu2 Cu3 34.033(18) . . . . ?
C1 S11 Cu2 Cu1 104.38(7) . . . . ?
S31 Cu1 Cu2 S21 11.57(2) . . . . ?
S11 Cu1 Cu2 S21 -114.75(2) . . . . ?
S1 Cu1 Cu2 S21 148.49(2) . . . . ?
S31 Cu1 Cu2 S2 -121.09(2) . . . . ?
S11 Cu1 Cu2 S2 112.59(2) . . . . ?
S1 Cu1 Cu2 S2 15.83(3) . . . . ?
S31 Cu1 Cu2 S11 126.32(2) . . . . ?
S1 Cu1 Cu2 S11 -96.77(2) . . . . ?
S31 Cu1 Cu2 Cu3 -18.392(14) . . . . ?
S11 Cu1 Cu2 Cu3 -144.713(19) . . . . ?
S1 Cu1 Cu2 Cu3 118.52(2) . . . . ?
S21 Cu2 S2 P2 27.26(3) . . . . ?
S11 Cu2 S2 P2 -146.03(2) . . . . ?
Cu3 Cu2 S2 P2 84.56(2) . . . . ?
Cu1 Cu2 S2 P2 156.959(19) . . . . ?
Cu2 S2 P2 O22 72.40(6) . . . . ?
Cu2 S2 P2 O21 -176.93(6) . . . . ?
Cu2 S2 P2 N2 -56.82(8) . . . . ?
O22 P2 N2 C2 -69.8(2) . . . . ?
O21 P2 N2 C2 -178.68(18) . . . . ?
S2 P2 N2 C2 58.1(2) . . . . ?
P2 N2 C2 N21 174.01(15) . . . . ?
P2 N2 C2 S21 -3.9(3) . . . . ?
N2 C2 S21 Cu2 -22.16(18) . . . . ?
N21 C2 S21 Cu2 159.92(13) . . . . ?
N2 C2 S21 Cu3 -99.04(16) . . . . ?
N21 C2 S21 Cu3 83.04(14) . . . . ?
S2 Cu2 S21 C2 3.26(6) . . . . ?
S11 Cu2 S21 C2 176.58(6) . . . . ?
Cu3 Cu2 S21 C2 -92.94(6) . . . . ?
Cu1 Cu2 S21 C2 -128.15(6) . . . . ?
S2 Cu2 S21 Cu3 96.21(2) . . . . ?
S11 Cu2 S21 Cu3 -90.47(2) . . . . ?
Cu1 Cu2 S21 Cu3 -35.207(16) . . . . ?
C2 S21 Cu3 S31 -178.04(6) . . . . ?
Cu2 S21 Cu3 S31 76.57(2) . . . . ?
C2 S21 Cu3 S3 -7.19(6) . . . . ?
Cu2 S21 Cu3 S3 -112.58(2) . . . . ?
C2 S21 Cu3 Cu2 105.39(6) . . . . ?
S21 Cu2 Cu3 S31 -124.87(2) . . . . ?
S2 Cu2 Cu3 S31 126.98(2) . . . . ?
S11 Cu2 Cu3 S31 -9.13(2) . . . . ?
Cu1 Cu2 Cu3 S31 18.962(15) . . . . ?
S21 Cu2 Cu3 S3 99.73(3) . . . . ?
S2 Cu2 Cu3 S3 -8.42(3) . . . . ?
S11 Cu2 Cu3 S3 -144.53(2) . . . . ?
Cu1 Cu2 Cu3 S3 -116.44(2) . . . . ?
S2 Cu2 Cu3 S21 -108.15(2) . . . . ?
S11 Cu2 Cu3 S21 115.74(2) . . . . ?
Cu1 Cu2 Cu3 S21 143.833(18) . . . . ?
S31 Cu3 S3 P3 -16.43(4) . . . . ?
S21 Cu3 S3 P3 172.18(3) . . . . ?
Cu2 Cu3 S3 P3 111.97(3) . . . . ?
Cu3 S3 P3 O32 -106.49(6) . . . . ?
Cu3 S3 P3 O31 147.78(6) . . . . ?
Cu3 S3 P3 N3 23.61(9) . . . . ?
O32 P3 N3 C3 103.7(3) . . . . ?
O31 P3 N3 C3 -153.2(2) . . . . ?
S3 P3 N3 C3 -27.8(3) . . . . ?
P3 N3 C3 N31 -170.83(19) . . . . ?
P3 N3 C3 S31 12.4(3) . . . . ?
N3 C3 S31 Cu3 -0.94(18) . . . . ?
N31 C3 S31 Cu3 -177.75(12) . . . . ?
N3 C3 S31 Cu1 -94.20(16) . . . . ?
N31 C3 S31 Cu1 88.99(13) . . . . ?
S3 Cu3 S31 C3 7.03(6) . . . . ?
S21 Cu3 S31 C3 177.71(6) . . . . ?
Cu2 Cu3 S31 C3 -131.00(6) . . . . ?
S3 Cu3 S31 Cu1 115.73(2) . . . . ?
S21 Cu3 S31 Cu1 -73.58(2) . . . . ?
Cu2 Cu3 S31 Cu1 -22.287(16) . . . . ?
S11 Cu1 S31 C3 176.39(6) . . . . ?
S1 Cu1 S31 C3 -10.17(7) . . . . ?
Cu2 Cu1 S31 C3 128.40(6) . . . . ?
S11 Cu1 S31 Cu3 69.28(2) . . . . ?
S1 Cu1 S31 Cu3 -117.29(2) . . . . ?
Cu2 Cu1 S31 Cu3 21.278(16) . . . . ?
O12 P1 O11 C4 -87.88(19) . . . . ?
N1 P1 O11 C4 162.93(18) . . . . ?
S1 P1 O11 C4 28.9(2) . . . . ?
P1 O11 C4 C41 -114.8(2) . . . . ?
P1 O11 C4 C42 122.3(2) . . . . ?
O11 P1 O12 C5 -167.03(17) . . . . ?
N1 P1 O12 C5 -57.05(19) . . . . ?
S1 P1 O12 C5 72.45(17) . . . . ?
P1 O12 C5 C52 -121.9(3) . . . . ?
P1 O12 C5 C51 115.2(2) . . . . ?
N1 C1 N11 C12 -176.6(2) . . . . ?
S11 C1 N11 C12 1.4(3) . . . . ?
N1 C1 N11 C16 -3.8(3) . . . . ?
S11 C1 N11 C16 174.23(19) . . . . ?
C1 N11 C12 C13 -134.5(2) . . . . ?
C16 N11 C12 C13 52.1(3) . . . . ?
N11 C12 C13 O14 -57.6(3) . . . . ?
C12 C13 O14 C15 61.7(3) . . . . ?
C13 O14 C15 C16 -60.5(3) . . . . ?
C1 N11 C16 C15 135.1(2) . . . . ?
C12 N11 C16 C15 -51.1(3) . . . . ?
O14 C15 C16 N11 55.4(3) . . . . ?
O22 P2 O21 C6 -174.10(15) . . . . ?
N2 P2 O21 C6 -58.40(17) . . . . ?
S2 P2 O21 C6 71.06(15) . . . . ?
P2 O21 C6 C61 123.8(2) . . . . ?
P2 O21 C6 C62 -112.1(2) . . . . ?
O21 P2 O22 C7 78.0(2) . . . . ?
N2 P2 O22 C7 -32.0(3) . . . . ?
S2 P2 O22 C7 -165.9(2) . . . . ?
P2 O22 C7 C72 124.8(4) . . . . ?
P2 O22 C7 C71 -124.1(3) . . . . ?
N2 C2 N21 C22 5.8(3) . . . . ?
S21 C2 N21 C22 -176.10(14) . . . . ?
N2 C2 N21 C26 175.02(18) . . . . ?
S21 C2 N21 C26 -6.9(2) . . . . ?
C2 N21 C22 C23 -135.99(18) . . . . ?
C26 N21 C22 C23 53.6(2) . . . . ?
N21 C22 C23 O24 -57.5(2) . . . . ?
C22 C23 O24 C25 60.2(2) . . . . ?
C23 O24 C25 C26 -58.4(2) . . . . ?
C2 N21 C26 C25 138.91(19) . . . . ?
C22 N21 C26 C25 -51.1(2) . . . . ?
O24 C25 C26 N21 53.1(2) . . . . ?
O32 P3 O31 C8 -176.15(16) . . . . ?
N3 P3 O31 C8 72.19(17) . . . . ?
S3 P3 O31 C8 -60.10(16) . . . . ?
P3 O31 C8 C82 -102.15(18) . . . . ?
P3 O31 C8 C81 135.70(16) . . . . ?
O31 P3 O32 C9 -156.62(18) . . . . ?
N3 P3 O32 C9 -46.6(2) . . . . ?
S3 P3 O32 C9 89.62(18) . . . . ?
P3 O32 C9 C91 115.7(2) . . . . ?
P3 O32 C9 C92 -121.5(2) . . . . ?
N3 C3 N31 C36 178.97(17) . . . . ?
S31 C3 N31 C36 -3.9(2) . . . . ?
N3 C3 N31 C32 -1.2(3) . . . . ?
S31 C3 N31 C32 175.95(14) . . . . ?
C3 N31 C32 C33 125.60(19) . . . . ?
C36 N31 C32 C33 -54.5(2) . . . . ?
N31 C32 C33 O34 56.5(2) . . . . ?
C32 C33 O34 C35 -60.1(2) . . . . ?
C33 O34 C35 C36 61.1(2) . . . . ?
C3 N31 C36 C35 -125.10(19) . . . . ?
C32 N31 C36 C35 55.0(2) . . . . ?
O34 C35 C36 N31 -58.3(2) . . . . ?
